data_1539545
loop_
_publ_author_name
'von der Muehll, R.'
'Ravez, J.'
'Dumora, D.'
'Hagenmuller, P.'

_publ_section_title
;
 Deux Nouvelles Structures Difluorine et Trifluorine
;
_journal_name_full 'Journal of Solid State Chemistry'
_journal_page_first 262
_journal_page_last 268
_journal_volume 2
_journal_year 1970
_chemical_formula_sum 'Cr F4 Sr'
_chemical_name_systematic 'Sr Cr F4'
_space_group_IT_number 120
_symmetry_space_group_name_Hall 'I -4 -2c'
_symmetry_space_group_name_H-M 'I -4 c 2'
_cell_angle_alpha 90
_cell_angle_beta 90
_cell_angle_gamma 90
_cell_formula_units_Z 4
_cell_length_a 5.673
_cell_length_b 5.673
_cell_length_c 10.92
_cell_volume 351.438
_citation_journal_id_ASTM JSSCBI
_cod_data_source_file vonderMuehll_JSSCBI_1970_1096.cif
_cod_data_source_block Cr1F4Sr1
_cod_original_cell_volume 351.4376
_cod_original_formula_sum 'Cr1 F4 Sr1'
_cod_database_code 1539545

loop_
_symmetry_equiv_pos_as_xyz
x,y,z
y,-x,-z
-x,-y,z
-y,x,-z
-x,y,z+1/2
y,x,-z+1/2
x,-y,z+1/2
-y,-x,-z+1/2
x+1/2,y+1/2,z+1/2
y+1/2,-x+1/2,-z+1/2
-x+1/2,-y+1/2,z+1/2
-y+1/2,x+1/2,-z+1/2
-x+1/2,y+1/2,z+1
y+1/2,x+1/2,-z+1
x+1/2,-y+1/2,z+1
-y+1/2,-x+1/2,-z+1

loop_
_atom_site_label
_atom_site_type_symbol
_atom_site_fract_x
_atom_site_fract_y
_atom_site_fract_z
_atom_site_occupancy
_atom_site_U_iso_or_equiv
Cr1 Cr+2 0 0 0 1 0.0
F1 F-1 0.3186 0.3186 0.1238 1 0.0
Sr1 Sr+2 0 0.5 0.25 1 0.0
